data_4064745
loop_
_publ_author_name
'Choi, Jun-Chul'
'Kohno, Kazufumi'
'Otsuka, Michiko'
'Yasuda, Hiroyuki'
'Sakakura, Toshiyasu'

_publ_section_title
;
 Synthesis of a Rhodium(III) Diethyl \m-Carbonato Complex in the Reaction
 of CO2, H2O, and Ethylene
;
_journal_issue 22
_journal_name_full Organometallics
_journal_page_first 6060
_journal_paper_doi 10.1021/om200303w
_journal_volume 30
_journal_year 2011
_chemical_formula_sum 'C13 H38 Cl4 P4 Rh2'
_chemical_formula_weight 665.93
_chemical_name_systematic
; 
 ? 
;
_space_group_IT_number 29
_symmetry_cell_setting orthorhombic
_symmetry_space_group_name_Hall 'P 2c -2ac'
_symmetry_space_group_name_H-M 'P c a 21'
_atom_sites_solution_hydrogens geom
_atom_sites_solution_primary direct
_atom_sites_solution_secondary difmap
_audit_creation_method SHELXL-97
_cell_angle_alpha 90.00
_cell_angle_beta 90.00
_cell_angle_gamma 90.00
_cell_formula_units_Z 4
_cell_length_a 17.9556(17)
_cell_length_b 9.8980(9)
_cell_length_c 14.2850(13)
_cell_measurement_reflns_used 6512
_cell_measurement_temperature 183(2)
_cell_measurement_theta_max 27.479
_cell_measurement_theta_min 2.2685
_cell_volume 2538.8(4)
_computing_cell_refinement 'Bruker SMART'
_computing_data_collection 'Bruker SMART'
_computing_data_reduction 'Bruker SAINT'
_computing_molecular_graphics 'Bruker SHELXTL'
_computing_publication_material 'Bruker SHELXTL'
_computing_structure_refinement 'SHELXL-97 (Sheldrick, 1997)'
_computing_structure_solution 'SHELXS-97 (Sheldrick, 1990)'
_diffrn_ambient_temperature 183(2)
_diffrn_detector_area_resol_mean 8.366
_diffrn_measured_fraction_theta_full 0.976
_diffrn_measured_fraction_theta_max 0.976
_diffrn_measurement_device_type 'CCD area detector'
_diffrn_measurement_method 'phi and omega scans'
_diffrn_radiation_monochromator graphite
_diffrn_radiation_source 'fine-focus sealed tube'
_diffrn_radiation_type MoK\a
_diffrn_radiation_wavelength 0.71073
_diffrn_reflns_av_R_equivalents 0.0154
_diffrn_reflns_av_sigmaI/netI 0.0181
_diffrn_reflns_limit_h_max 22
_diffrn_reflns_limit_h_min -22
_diffrn_reflns_limit_k_max 12
_diffrn_reflns_limit_k_min -11
_diffrn_reflns_limit_l_max 18
_diffrn_reflns_limit_l_min -9
_diffrn_reflns_number 14917
_diffrn_reflns_theta_full 27.50
_diffrn_reflns_theta_max 27.50
_diffrn_reflns_theta_min 2.06
_exptl_absorpt_coefficient_mu 1.970
_exptl_absorpt_correction_T_max 0.5455
_exptl_absorpt_correction_T_min 0.4709
_exptl_absorpt_correction_type empirical
_exptl_absorpt_process_details sadabs
_exptl_crystal_colour 'pale yellow'
_exptl_crystal_density_diffrn 1.742
_exptl_crystal_density_method 'not measured'
_exptl_crystal_description block
_exptl_crystal_F_000 1336
_exptl_crystal_size_max 0.45
_exptl_crystal_size_mid 0.42
_exptl_crystal_size_min 0.35
_refine_diff_density_max 0.520
_refine_diff_density_min -0.280
_refine_diff_density_rms 0.053
_refine_ls_abs_structure_details 'Flack H D (1983), Acta Cryst. A39, 876-881'
_refine_ls_abs_structure_Flack 0.013(16)
_refine_ls_extinction_method SHELXL
_refine_ls_goodness_of_fit_ref 1.039
_refine_ls_hydrogen_treatment constr
_refine_ls_matrix_type full
_refine_ls_number_parameters 220
_refine_ls_number_reflns 4687
_refine_ls_number_restraints 1
_refine_ls_restrained_S_all 1.039
_refine_ls_R_factor_all 0.0148
_refine_ls_R_factor_gt 0.0146
_refine_ls_shift/su_max 0.003
_refine_ls_shift/su_mean 0.000
_refine_ls_structure_factor_coef Fsqd
_refine_ls_weighting_details 'calc w=1/[\s^2^(Fo^2^)+(0.0213P)^2^+0.6852P] where P=(Fo^2^+2Fc^2^)/3'
_refine_ls_weighting_scheme calc
_refine_ls_wR_factor_gt 0.0375
_refine_ls_wR_factor_ref 0.0376
_reflns_number_gt 4633
_reflns_number_total 4687
_reflns_threshold_expression >2sigma(I)
_cod_data_source_file om200303w_si_004.cif
_cod_data_source_block ots205
_cod_depositor_comments
;
The following automatic conversions were performed:

'_symmetry_cell_setting' value 'Orthorhombic' changed to
'orthorhombic' according to
/home/saulius/struct/CIF-dictionaries/cif_core.dic dictionary named
'cif_core.dic' version 2.4.1 from 2010-06-29.

Automatic conversion script
Id: cif_fix_values 1715 2011-07-08 13:25:40Z adriana 
;
_cod_original_sg_symbol_H-M P_c_a_21
_cod_database_code 4064745

loop_
_symmetry_equiv_pos_as_xyz
'x, y, z'
'-x, -y, z+1/2'
'x+1/2, -y, z'
'-x+1/2, y, z+1/2'

loop_
_atom_site_label
_atom_site_type_symbol
_atom_site_fract_x
_atom_site_fract_y
_atom_site_fract_z
_atom_site_U_iso_or_equiv
_atom_site_adp_type
_atom_site_occupancy
_atom_site_symmetry_multiplicity
_atom_site_calc_flag
_atom_site_refinement_flags
Rh1 Rh 0.841422(8) 0.136438(16) 0.764997(13) 0.01896(4) Uani 1 1 d .
Rh2 Rh 0.931151(8) 0.335946(16) 0.653952(13) 0.01800(4) Uani 1 1 d .
Cl1 Cl 0.79964(3) 0.27516(6) 0.63050(4) 0.02392(11) Uani 1 1 d .
Cl2 Cl 0.94579(3) 0.08605(5) 0.65800(5) 0.02752(11) Uani 1 1 d .
Cl3 Cl 0.77203(4) -0.06075(6) 0.70213(5) 0.03647(15) Uani 1 1 d .
Cl4 Cl 0.96044(3) 0.33232(7) 0.48072(4) 0.02828(12) Uani 1 1 d .
P1 P 0.73773(3) 0.18948(6) 0.84472(5) 0.02226(12) Uani 1 1 d .
P2 P 0.89331(3) 0.03533(7) 0.88843(5) 0.02720(13) Uani 1 1 d .
P3 P 0.90116(3) 0.55571(6) 0.65984(5) 0.02465(12) Uani 1 1 d .
P4 P 1.05250(3) 0.37135(7) 0.67878(5) 0.02525(13) Uani 1 1 d .
C1 C 0.90337(12) 0.3070(2) 0.79254(17) 0.0230(5) Uani 1 1 d .
H1A H 0.9471 0.2889 0.8328 0.028 Uiso 1 1 calc R
H1B H 0.8733 0.3819 0.8187 0.028 Uiso 1 1 calc R
C2 C 0.65818(12) 0.2089(3) 0.7673(2) 0.0332(5) Uani 1 1 d .
H2A H 0.6674 0.2836 0.7237 0.050 Uiso 1 1 calc R
H2B H 0.6136 0.2285 0.8045 0.050 Uiso 1 1 calc R
H2C H 0.6506 0.1252 0.7319 0.050 Uiso 1 1 calc R
C3 C 0.73869(14) 0.3487(2) 0.9069(2) 0.0286(5) Uani 1 1 d .
H3A H 0.7774 0.3465 0.9553 0.043 Uiso 1 1 calc R
H3B H 0.6901 0.3637 0.9363 0.043 Uiso 1 1 calc R
H3C H 0.7491 0.4222 0.8629 0.043 Uiso 1 1 calc R
C4 C 0.70060(14) 0.0680(3) 0.92794(19) 0.0307(5) Uani 1 1 d .
H4A H 0.6519 0.0989 0.9502 0.046 Uiso 1 1 calc R
H4B H 0.7348 0.0596 0.9811 0.046 Uiso 1 1 calc R
H4C H 0.6951 -0.0201 0.8973 0.046 Uiso 1 1 calc R
C5 C 0.89277(17) 0.1256(3) 0.9992(2) 0.0362(6) Uani 1 1 d .
H5A H 0.9129 0.2167 0.9900 0.054 Uiso 1 1 calc R
H5B H 0.9235 0.0770 1.0447 0.054 Uiso 1 1 calc R
H5C H 0.8416 0.1319 1.0226 0.054 Uiso 1 1 calc R
C6 C 0.85655(18) -0.1310(3) 0.9154(3) 0.0411(7) Uani 1 1 d .
H6A H 0.8173 -0.1228 0.9627 0.062 Uiso 1 1 calc R
H6B H 0.8966 -0.1883 0.9397 0.062 Uiso 1 1 calc R
H6C H 0.8359 -0.1716 0.8585 0.062 Uiso 1 1 calc R
C7 C 0.99209(14) 0.0051(3) 0.8747(2) 0.0395(6) Uani 1 1 d .
H7A H 1.0105 -0.0468 0.9283 0.059 Uiso 1 1 calc R
H7B H 1.0184 0.0918 0.8715 0.059 Uiso 1 1 calc R
H7C H 1.0008 -0.0458 0.8169 0.059 Uiso 1 1 calc R
C8 C 0.8094(2) 0.5878(4) 0.7028(5) 0.103(2) Uani 1 1 d .
H8A H 0.7987 0.6847 0.6984 0.154 Uiso 1 1 calc R
H8B H 0.8060 0.5590 0.7683 0.154 Uiso 1 1 calc R
H8C H 0.7732 0.5374 0.6653 0.154 Uiso 1 1 calc R
C9 C 0.9006(4) 0.6385(4) 0.5476(3) 0.0818(16) Uani 1 1 d .
H9A H 0.8927 0.7357 0.5563 0.123 Uiso 1 1 calc R
H9B H 0.8603 0.6014 0.5091 0.123 Uiso 1 1 calc R
H9C H 0.9484 0.6236 0.5162 0.123 Uiso 1 1 calc R
C10 C 0.9530(2) 0.6728(4) 0.7309(3) 0.0607(11) Uani 1 1 d .
H10A H 0.9511 0.6439 0.7965 0.091 Uiso 1 1 calc R
H10B H 0.9313 0.7632 0.7250 0.091 Uiso 1 1 calc R
H10C H 1.0050 0.6750 0.7098 0.091 Uiso 1 1 calc R
C11 C 1.09676(14) 0.4915(3) 0.6001(2) 0.0414(7) Uani 1 1 d .
H11A H 1.0912 0.4604 0.5354 0.062 Uiso 1 1 calc R
H11B H 1.1498 0.4986 0.6155 0.062 Uiso 1 1 calc R
H11C H 1.0732 0.5802 0.6072 0.062 Uiso 1 1 calc R
C12 C 1.08382(15) 0.4207(4) 0.7938(2) 0.0404(7) Uani 1 1 d .
H12A H 1.1381 0.4318 0.7933 0.061 Uiso 1 1 calc R
H12B H 1.0701 0.3508 0.8392 0.061 Uiso 1 1 calc R
H12C H 1.0603 0.5064 0.8114 0.061 Uiso 1 1 calc R
C13 C 1.10669(14) 0.2210(3) 0.6585(3) 0.0489(8) Uani 1 1 d .
H13A H 1.0963 0.1548 0.7078 0.073 Uiso 1 1 calc R
H13B H 1.1598 0.2438 0.6591 0.073 Uiso 1 1 calc R
H13C H 1.0935 0.1825 0.5975 0.073 Uiso 1 1 calc R

loop_
_atom_site_aniso_label
_atom_site_aniso_U_11
_atom_site_aniso_U_22
_atom_site_aniso_U_33
_atom_site_aniso_U_23
_atom_site_aniso_U_13
_atom_site_aniso_U_12
Rh1 0.01847(7) 0.01792(7) 0.02049(9) -0.00110(7) -0.00046(7) 0.00126(6)
Rh2 0.01653(7) 0.02085(8) 0.01664(8) -0.00181(7) -0.00043(6) 0.00103(6)
Cl1 0.0201(2) 0.0295(3) 0.0222(3) 0.0021(2) -0.00315(18) -0.0016(2)
Cl2 0.0276(2) 0.0240(3) 0.0310(3) -0.0040(3) 0.0056(3) 0.00560(19)
Cl3 0.0366(3) 0.0238(3) 0.0490(4) -0.0071(3) -0.0040(3) -0.0064(2)
Cl4 0.0260(3) 0.0400(3) 0.0188(3) -0.0016(2) 0.0004(2) -0.0003(2)
P1 0.0195(2) 0.0247(3) 0.0226(3) 0.0005(2) 0.0016(2) 0.0013(2)
P2 0.0273(3) 0.0259(3) 0.0284(3) 0.0043(3) -0.0016(2) 0.0048(2)
P3 0.0253(2) 0.0210(3) 0.0276(3) 0.0000(3) -0.0013(3) -0.0004(2)
P4 0.0175(2) 0.0331(3) 0.0251(4) -0.0034(2) -0.0005(2) 0.0001(2)
C1 0.0218(10) 0.0259(11) 0.0212(12) 0.0000(9) 0.0012(9) -0.0013(9)
C2 0.0197(10) 0.0491(15) 0.0309(14) 0.0029(14) -0.0007(10) 0.0053(10)
C3 0.0297(13) 0.0260(12) 0.0301(14) -0.0027(11) 0.0072(11) 0.0025(9)
C4 0.0318(12) 0.0276(13) 0.0327(14) 0.0030(11) 0.0059(10) -0.0022(10)
C5 0.0414(14) 0.0424(16) 0.0249(14) 0.0012(12) -0.0074(11) 0.0011(12)
C6 0.0483(16) 0.0279(14) 0.0470(19) 0.0109(13) -0.0017(14) 0.0035(12)
C7 0.0281(12) 0.0478(16) 0.0426(16) 0.0092(14) -0.0037(11) 0.0114(11)
C8 0.0432(18) 0.0267(17) 0.238(7) 0.009(3) 0.050(3) 0.0093(14)
C9 0.165(5) 0.040(2) 0.041(2) 0.0026(16) -0.014(3) 0.032(2)
C10 0.0568(19) 0.045(2) 0.080(3) -0.0319(19) -0.023(2) 0.0092(15)
C11 0.0263(12) 0.0622(19) 0.0357(16) 0.0057(14) 0.0017(11) -0.0134(12)
C12 0.0292(12) 0.064(2) 0.0279(15) -0.0047(13) -0.0065(10) -0.0095(13)
C13 0.0244(11) 0.0498(17) 0.073(2) -0.0105(18) -0.0019(15) 0.0107(11)

loop_
_atom_type_symbol
_atom_type_description
_atom_type_scat_dispersion_real
_atom_type_scat_dispersion_imag
_atom_type_scat_source
C C 0.0033 0.0016 'International Tables Vol C Tables 4.2.6.8 and 6.1.1.4'
H H 0.0000 0.0000 'International Tables Vol C Tables 4.2.6.8 and 6.1.1.4'
P P 0.1023 0.0942 'International Tables Vol C Tables 4.2.6.8 and 6.1.1.4'
Cl Cl 0.1484 0.1585 'International Tables Vol C Tables 4.2.6.8 and 6.1.1.4'
Rh Rh -1.1178 0.9187 'International Tables Vol C Tables 4.2.6.8 and 6.1.1.4'

loop_
_geom_angle_atom_site_label_1
_geom_angle_atom_site_label_2
_geom_angle_atom_site_label_3
_geom_angle
C1 Rh1 P2 89.50(7)
C1 Rh1 P1 99.16(7)
P2 Rh1 P1 92.89(2)
C1 Rh1 Cl2 82.76(7)
P2 Rh1 Cl2 94.68(2)
P1 Rh1 Cl2 172.21(2)
C1 Rh1 Cl1 81.80(7)
P2 Rh1 Cl1 171.01(2)
P1 Rh1 Cl1 90.73(2)
Cl2 Rh1 Cl1 82.05(2)
C1 Rh1 Cl3 169.78(7)
P2 Rh1 Cl3 98.21(3)
P1 Rh1 Cl3 87.20(2)
Cl2 Rh1 Cl3 89.90(2)
Cl1 Rh1 Cl3 90.18(2)
C1 Rh1 Rh2 43.27(7)
P2 Rh1 Rh2 119.243(19)
P1 Rh1 Rh2 124.013(18)
Cl2 Rh1 Rh2 53.019(14)
Cl1 Rh1 Rh2 52.281(13)
Cl3 Rh1 Rh2 126.52(2)
C1 Rh2 P4 96.04(7)
C1 Rh2 P3 92.32(7)
P4 Rh2 P3 94.36(2)
C1 Rh2 Cl1 82.22(6)
P4 Rh2 Cl1 174.74(2)
P3 Rh2 Cl1 90.68(2)
C1 Rh2 Cl2 82.26(7)
P4 Rh2 Cl2 92.82(2)
P3 Rh2 Cl2 171.42(2)
Cl1 Rh2 Cl2 82.034(19)
C1 Rh2 Cl4 170.95(7)
P4 Rh2 Cl4 87.41(2)
P3 Rh2 Cl4 95.76(2)
Cl1 Rh2 Cl4 93.61(2)
Cl2 Rh2 Cl4 89.24(2)
C1 Rh2 Rh1 43.23(7)
P4 Rh2 Rh1 122.853(19)
P3 Rh2 Rh1 119.301(18)
Cl1 Rh2 Rh1 52.830(14)
Cl2 Rh2 Rh1 52.443(15)
Cl4 Rh2 Rh1 128.247(16)
Rh2 Cl1 Rh1 74.888(16)
Rh1 Cl2 Rh2 74.538(15)
C3 P1 C2 102.36(13)
C3 P1 C4 104.99(13)
C2 P1 C4 100.37(13)
C3 P1 Rh1 116.42(8)
C2 P1 Rh1 111.60(10)
C4 P1 Rh1 118.77(9)
C7 P2 C6 103.29(15)
C7 P2 C5 100.41(15)
C6 P2 C5 105.01(15)
C7 P2 Rh1 113.44(10)
C6 P2 Rh1 115.02(11)
C5 P2 Rh1 117.73(10)
C8 P3 C10 99.7(2)
C8 P3 C9 102.7(3)
C10 P3 C9 102.2(2)
C8 P3 Rh2 114.01(12)
C10 P3 Rh2 121.42(12)
C9 P3 Rh2 114.17(13)
C13 P4 C12 101.66(18)
C13 P4 C11 101.81(17)
C12 P4 C11 104.44(15)
C13 P4 Rh2 111.80(10)
C12 P4 Rh2 119.39(9)
C11 P4 Rh2 115.50(9)
Rh1 C1 Rh2 93.50(10)
Rh1 C1 H1A 113.0
Rh2 C1 H1A 113.0
Rh1 C1 H1B 113.0
Rh2 C1 H1B 113.0
H1A C1 H1B 110.4
P1 C2 H2A 109.5
P1 C2 H2B 109.5
H2A C2 H2B 109.5
P1 C2 H2C 109.5
H2A C2 H2C 109.5
H2B C2 H2C 109.5
P1 C3 H3A 109.5
P1 C3 H3B 109.5
H3A C3 H3B 109.5
P1 C3 H3C 109.5
H3A C3 H3C 109.5
H3B C3 H3C 109.5
P1 C4 H4A 109.5
P1 C4 H4B 109.5
H4A C4 H4B 109.5
P1 C4 H4C 109.5
H4A C4 H4C 109.5
H4B C4 H4C 109.5
P2 C5 H5A 109.5
P2 C5 H5B 109.5
H5A C5 H5B 109.5
P2 C5 H5C 109.5
H5A C5 H5C 109.5
H5B C5 H5C 109.5
P2 C6 H6A 109.5
P2 C6 H6B 109.5
H6A C6 H6B 109.5
P2 C6 H6C 109.5
H6A C6 H6C 109.5
H6B C6 H6C 109.5
P2 C7 H7A 109.5
P2 C7 H7B 109.5
H7A C7 H7B 109.5
P2 C7 H7C 109.5
H7A C7 H7C 109.5
H7B C7 H7C 109.5
P3 C8 H8A 109.5
P3 C8 H8B 109.5
H8A C8 H8B 109.5
P3 C8 H8C 109.5
H8A C8 H8C 109.5
H8B C8 H8C 109.5
P3 C9 H9A 109.5
P3 C9 H9B 109.5
H9A C9 H9B 109.5
P3 C9 H9C 109.5
H9A C9 H9C 109.5
H9B C9 H9C 109.5
P3 C10 H10A 109.5
P3 C10 H10B 109.5
H10A C10 H10B 109.5
P3 C10 H10C 109.5
H10A C10 H10C 109.5
H10B C10 H10C 109.5
P4 C11 H11A 109.5
P4 C11 H11B 109.5
H11A C11 H11B 109.5
P4 C11 H11C 109.5
H11A C11 H11C 109.5
H11B C11 H11C 109.5
P4 C12 H12A 109.5
P4 C12 H12B 109.5
H12A C12 H12B 109.5
P4 C12 H12C 109.5
H12A C12 H12C 109.5
H12B C12 H12C 109.5
P4 C13 H13A 109.5
P4 C13 H13B 109.5
H13A C13 H13B 109.5
P4 C13 H13C 109.5
H13A C13 H13C 109.5
H13B C13 H13C 109.5

loop_
_geom_bond_atom_site_label_1
_geom_bond_atom_site_label_2
_geom_bond_distance
Rh1 C1 2.060(2)
Rh1 P2 2.2313(7)
Rh1 P1 2.2448(6)
Rh1 Cl2 2.4691(6)
Rh1 Cl1 2.4778(6)
Rh1 Cl3 2.4836(6)
Rh1 Rh2 3.0019(3)
Rh2 C1 2.062(2)
Rh2 P4 2.2352(6)
Rh2 P3 2.2424(6)
Rh2 Cl1 2.4596(6)
Rh2 Cl2 2.4881(6)
Rh2 Cl4 2.5302(7)
P1 C3 1.810(2)
P1 C2 1.817(3)
P1 C4 1.818(3)
P2 C7 1.809(3)
P2 C6 1.815(3)
P2 C5 1.817(3)
P3 C8 1.787(3)
P3 C10 1.800(3)
P3 C9 1.801(4)
P4 C13 1.802(3)
P4 C12 1.804(3)
P4 C11 1.819(3)
C1 H1A 0.9900
C1 H1B 0.9900
C2 H2A 0.9800
C2 H2B 0.9800
C2 H2C 0.9800
C3 H3A 0.9800
C3 H3B 0.9800
C3 H3C 0.9800
C4 H4A 0.9800
C4 H4B 0.9800
C4 H4C 0.9800
C5 H5A 0.9800
C5 H5B 0.9800
C5 H5C 0.9800
C6 H6A 0.9800
C6 H6B 0.9800
C6 H6C 0.9800
C7 H7A 0.9800
C7 H7B 0.9800
C7 H7C 0.9800
C8 H8A 0.9800
C8 H8B 0.9800
C8 H8C 0.9800
C9 H9A 0.9800
C9 H9B 0.9800
C9 H9C 0.9800
C10 H10A 0.9800
C10 H10B 0.9800
C10 H10C 0.9800
C11 H11A 0.9800
C11 H11B 0.9800
C11 H11C 0.9800
C12 H12A 0.9800
C12 H12B 0.9800
C12 H12C 0.9800
C13 H13A 0.9800
C13 H13B 0.9800
C13 H13C 0.9800
